data_7210856
loop_
_publ_author_name
'Liu, Lu'
'Huang, Chao'
'Wang, Zhengchuang'
'Wu, Dongqing'
'Hou, Hongwei'
'Fan, Yaoting'

_publ_section_title
;
 Entangled Zn(ii)/Cd(ii) coordination complexes based on a flexible
 bis(methylbenzimidazole) ligand and different dicarboxylates
;
_journal_issue 35
_journal_name_full CrystEngComm
_journal_page_first 7095
_journal_paper_doi 10.1039/c3ce40823j
_journal_volume 15
_journal_year 2013
_chemical_formula_moiety 'C36 H34 Cd N4 O6 S'
_chemical_formula_sum 'C36 H34 Cd N4 O6 S'
_chemical_formula_weight 763.13
_chemical_name_systematic
; 
 ? 
;
_space_group_IT_number 15
_symmetry_cell_setting monoclinic
_symmetry_space_group_name_Hall '-C 2yc'
_symmetry_space_group_name_H-M 'C 1 2/c 1'
_atom_sites_solution_hydrogens geom
_atom_sites_solution_primary direct
_atom_sites_solution_secondary difmap
_audit_creation_method SHELXL-97
_cell_angle_alpha 90.00
_cell_angle_beta 99.83(3)
_cell_angle_gamma 90.00
_cell_formula_units_Z 8
_cell_length_a 19.456(4)
_cell_length_b 22.000(4)
_cell_length_c 16.095(3)
_cell_measurement_temperature 293(2)
_cell_volume 6788(2)
_computing_structure_refinement 'SHELXL-97 (Sheldrick, 1997)'
_computing_structure_solution 'SHELXS-97 (Sheldrick, 1990)'
_diffrn_ambient_temperature 293(2)
_diffrn_measured_fraction_theta_full 0.982
_diffrn_measured_fraction_theta_max 0.982
_diffrn_radiation_monochromator graphite
_diffrn_radiation_source 'fine-focus sealed tube'
_diffrn_radiation_type MoK\a
_diffrn_radiation_wavelength 0.71073
_diffrn_reflns_av_R_equivalents 0.0766
_diffrn_reflns_av_sigmaI/netI 0.0866
_diffrn_reflns_limit_h_max 18
_diffrn_reflns_limit_h_min -23
_diffrn_reflns_limit_k_max 26
_diffrn_reflns_limit_k_min -25
_diffrn_reflns_limit_l_max 19
_diffrn_reflns_limit_l_min -19
_diffrn_reflns_number 22545
_diffrn_reflns_theta_full 25.00
_diffrn_reflns_theta_max 25.00
_diffrn_reflns_theta_min 1.78
_exptl_absorpt_coefficient_mu 0.757
_exptl_absorpt_correction_T_max 0.8634
_exptl_absorpt_correction_T_min 0.8634
_exptl_absorpt_correction_type multi-scan
_exptl_absorpt_process_details SADABS
_exptl_crystal_density_diffrn 1.494
_exptl_crystal_density_method 'not measured'
_exptl_crystal_F_000 3120
_exptl_crystal_size_max 0.20
_exptl_crystal_size_mid 0.20
_exptl_crystal_size_min 0.20
_refine_diff_density_max 0.683
_refine_diff_density_min -0.458
_refine_diff_density_rms 0.079
_refine_ls_extinction_method none
_refine_ls_goodness_of_fit_ref 0.995
_refine_ls_hydrogen_treatment constr
_refine_ls_matrix_type full
_refine_ls_number_parameters 435
_refine_ls_number_reflns 5882
_refine_ls_number_restraints 90
_refine_ls_restrained_S_all 1.000
_refine_ls_R_factor_all 0.1262
_refine_ls_R_factor_gt 0.0786
_refine_ls_shift/su_max 0.011
_refine_ls_shift/su_mean 0.000
_refine_ls_structure_factor_coef Fsqd
_refine_ls_weighting_details 'calc w=1/[\s^2^(Fo^2^)+(0.0996P)^2^+13.6754P] where P=(Fo^2^+2Fc^2^)/3'
_refine_ls_weighting_scheme calc
_refine_ls_wR_factor_gt 0.1775
_refine_ls_wR_factor_ref 0.2130
_reflns_number_gt 3904
_reflns_number_total 5882
_reflns_threshold_expression >2sigma(I)
_cod_data_source_file c3ce40823j.txt
_cod_data_source_block complex8
_cod_original_sg_symbol_H-M 'C 2/c'
_cod_database_code 7210856

loop_
_symmetry_equiv_pos_as_xyz
'x, y, z'
'-x, y, -z+1/2'
'x+1/2, y+1/2, z'
'-x+1/2, y+1/2, -z+1/2'
'-x, -y, -z'
'x, -y, z-1/2'
'-x+1/2, -y+1/2, -z'
'x+1/2, -y+1/2, z-1/2'

loop_
_atom_site_label
_atom_site_type_symbol
_atom_site_fract_x
_atom_site_fract_y
_atom_site_fract_z
_atom_site_U_iso_or_equiv
_atom_site_adp_type
_atom_site_occupancy
_atom_site_symmetry_multiplicity
_atom_site_calc_flag
_atom_site_refinement_flags
Cd1 Cd 0.15545(3) 0.45454(3) 0.43622(4) 0.0558(3) Uani 1 1 d .
S2 S 0.41923(12) 0.34652(9) 0.07520(14) 0.0587(6) Uani 1 1 d .
O1 O 0.2396(3) 0.3995(3) 0.3844(4) 0.0797(19) Uani 1 1 d .
O2 O 0.1720(3) 0.4524(3) 0.2866(4) 0.0776(18) Uani 1 1 d .
O3 O 0.4199(4) 0.0398(3) 0.0732(6) 0.111(3) Uani 1 1 d .
O4 O 0.3101(4) 0.0572(3) 0.0673(5) 0.090(2) Uani 1 1 d .
O5 O 0.3920(3) 0.3652(3) -0.0088(4) 0.0747(17) Uani 1 1 d .
O6 O 0.4907(3) 0.3598(3) 0.1105(4) 0.0765(18) Uani 1 1 d .
N1 N 0.0763(3) 0.3801(3) 0.4340(4) 0.0569(17) Uani 1 1 d .
N2 N -0.0155(4) 0.3224(4) 0.3896(5) 0.078(2) Uani 1 1 d U
N3 N -0.2727(3) 0.0518(3) 0.0632(4) 0.0559(17) Uani 1 1 d .
N4 N -0.2236(4) 0.0705(3) 0.1963(5) 0.070(2) Uani 1 1 d .
C1 C -0.3542(5) 0.0792(5) 0.1599(6) 0.081(3) Uani 1 1 d .
H1A H -0.3892 0.0715 0.1113 0.122 Uiso 1 1 calc R
H1B H -0.3570 0.1208 0.1769 0.122 Uiso 1 1 calc R
H1C H -0.3618 0.0529 0.2051 0.122 Uiso 1 1 calc R
C2 C -0.2835(5) 0.0671(4) 0.1385(6) 0.065(2) Uani 1 1 d .
C3 C -0.2012(4) 0.0433(3) 0.0719(6) 0.058(2) Uani 1 1 d .
C4 C -0.1602(5) 0.0249(4) 0.0135(7) 0.070(3) Uani 1 1 d .
H4 H -0.1805 0.0167 -0.0420 0.084 Uiso 1 1 calc R
C5 C -0.0909(6) 0.0190(6) 0.0382(9) 0.104(4) Uani 1 1 d .
H5 H -0.0631 0.0076 -0.0008 0.124 Uiso 1 1 calc R
C6 C -0.0603(6) 0.0301(6) 0.1221(11) 0.123(5) Uani 1 1 d .
H6 H -0.0125 0.0245 0.1386 0.147 Uiso 1 1 calc R
C7 C -0.0993(6) 0.0489(5) 0.1795(9) 0.100(4) Uani 1 1 d .
H7 H -0.0786 0.0576 0.2347 0.120 Uiso 1 1 calc R
C8 C -0.1700(5) 0.0548(4) 0.1545(6) 0.072(3) Uani 1 1 d .
C9 C -0.2173(7) 0.0913(6) 0.2833(8) 0.114(3) Uani 1 1 d U
H9A H -0.1723 0.0788 0.3144 0.136 Uiso 1 1 calc R
H9B H -0.2531 0.0719 0.3093 0.136 Uiso 1 1 calc R
C10 C -0.2242(7) 0.1598(6) 0.2900(9) 0.130(3) Uani 1 1 d DU
H10A H -0.2705 0.1714 0.2620 0.156 Uiso 1 1 calc R
H10B H -0.2206 0.1704 0.3491 0.156 Uiso 1 1 calc R
C11 C -0.1739(7) 0.1955(6) 0.2548(9) 0.129(3) Uani 1 1 d DU
H11A H -0.1737 0.1805 0.1982 0.155 Uiso 1 1 calc R
H11B H -0.1284 0.1866 0.2875 0.155 Uiso 1 1 calc R
C12 C -0.1805(6) 0.2633(5) 0.2491(9) 0.114(3) Uani 1 1 d U
H12A H -0.2105 0.2778 0.2871 0.136 Uiso 1 1 calc R
H12B H -0.2007 0.2752 0.1921 0.136 Uiso 1 1 calc R
C13 C -0.1031(6) 0.2920(6) 0.2748(8) 0.108(3) Uani 1 1 d U
H13A H -0.0685 0.2640 0.2604 0.129 Uiso 1 1 calc R
H13B H -0.0998 0.3298 0.2445 0.129 Uiso 1 1 calc R
C14 C -0.0912(5) 0.3028(5) 0.3612(7) 0.091(3) Uani 1 1 d U
H14A H -0.1004 0.2661 0.3909 0.110 Uiso 1 1 calc R
H14B H -0.1223 0.3344 0.3745 0.110 Uiso 1 1 calc R
C15 C -0.0319(5) 0.4342(4) 0.3665(8) 0.094(4) Uani 1 1 d .
H15A H -0.0607 0.4445 0.4074 0.141 Uiso 1 1 calc R
H15B H -0.0610 0.4256 0.3134 0.141 Uiso 1 1 calc R
H15C H -0.0016 0.4676 0.3601 0.141 Uiso 1 1 calc R
C16 C 0.0104(5) 0.3799(4) 0.3955(6) 0.067(2) Uani 1 1 d .
C17 C 0.0366(4) 0.2825(4) 0.4223(6) 0.065(2) Uani 1 1 d .
C18 C 0.0401(6) 0.2205(4) 0.4323(7) 0.082(3) Uani 1 1 d .
H18 H 0.0023 0.1960 0.4105 0.098 Uiso 1 1 calc R
C19 C 0.1013(6) 0.1950(4) 0.4757(7) 0.077(3) Uani 1 1 d .
H19 H 0.1050 0.1532 0.4837 0.092 Uiso 1 1 calc R
C20 C 0.1558(6) 0.2321(5) 0.5061(7) 0.084(3) Uani 1 1 d .
H20 H 0.1959 0.2144 0.5362 0.101 Uiso 1 1 calc R
C21 C 0.1553(5) 0.2943(4) 0.4952(6) 0.075(3) Uani 1 1 d .
H21 H 0.1939 0.3180 0.5160 0.090 Uiso 1 1 calc R
C22 C 0.0946(4) 0.3197(4) 0.4519(5) 0.059(2) Uani 1 1 d .
C23 C 0.2247(5) 0.4198(4) 0.3111(6) 0.059(2) Uani 1 1 d .
C24 C 0.2743(4) 0.4046(4) 0.2512(5) 0.057(2) Uani 1 1 d .
C25 C 0.3400(5) 0.3822(4) 0.2811(6) 0.071(3) Uani 1 1 d .
H25 H 0.3542 0.3785 0.3390 0.085 Uiso 1 1 calc R
C26 C 0.3847(4) 0.3654(4) 0.2291(5) 0.067(2) Uani 1 1 d .
H26 H 0.4281 0.3489 0.2507 0.081 Uiso 1 1 calc R
C27 C 0.3641(4) 0.3735(3) 0.1433(5) 0.053(2) Uani 1 1 d .
C28 C 0.2992(4) 0.3961(3) 0.1106(5) 0.056(2) Uani 1 1 d .
H28 H 0.2853 0.3997 0.0526 0.067 Uiso 1 1 calc R
C29 C 0.2548(4) 0.4134(3) 0.1650(5) 0.054(2) Uani 1 1 d .
H29 H 0.2119 0.4309 0.1438 0.065 Uiso 1 1 calc R
C30 C 0.4087(4) 0.2661(4) 0.0795(6) 0.058(2) Uani 1 1 d .
C31 C 0.3421(5) 0.2439(4) 0.0604(6) 0.077(3) Uani 1 1 d .
H31 H 0.3045 0.2704 0.0487 0.092 Uiso 1 1 calc R
C32 C 0.3308(5) 0.1815(4) 0.0588(7) 0.084(3) Uani 1 1 d .
H32 H 0.2856 0.1666 0.0453 0.101 Uiso 1 1 calc R
C33 C 0.3849(5) 0.1422(4) 0.0765(6) 0.069(2) Uani 1 1 d .
C34 C 0.4531(5) 0.1661(5) 0.0985(7) 0.089(3) Uani 1 1 d .
H34 H 0.4910 0.1401 0.1122 0.106 Uiso 1 1 calc R
C35 C 0.4632(5) 0.2288(4) 0.0996(7) 0.079(3) Uani 1 1 d .
H35 H 0.5079 0.2447 0.1144 0.095 Uiso 1 1 calc R
C36 C 0.3725(6) 0.0741(4) 0.0719(6) 0.067(2) Uani 1 1 d .

loop_
_atom_site_aniso_label
_atom_site_aniso_U_11
_atom_site_aniso_U_22
_atom_site_aniso_U_33
_atom_site_aniso_U_23
_atom_site_aniso_U_13
_atom_site_aniso_U_12
Cd1 0.0559(4) 0.0491(4) 0.0611(4) -0.0012(3) 0.0067(3) 0.0014(3)
S2 0.0704(15) 0.0484(12) 0.0582(14) -0.0060(10) 0.0135(11) 0.0011(10)
O1 0.086(4) 0.102(5) 0.052(4) -0.005(4) 0.013(3) 0.021(4)
O2 0.077(4) 0.080(5) 0.077(5) 0.000(3) 0.019(4) 0.016(4)
O3 0.101(6) 0.047(4) 0.191(9) 0.002(5) 0.040(6) 0.009(4)
O4 0.093(5) 0.062(4) 0.111(6) 0.005(4) 0.005(4) -0.004(4)
O5 0.111(5) 0.062(4) 0.052(4) -0.001(3) 0.018(3) 0.011(3)
O6 0.064(4) 0.072(4) 0.096(5) -0.020(4) 0.019(3) -0.006(3)
N1 0.046(4) 0.061(4) 0.060(4) 0.008(3) -0.002(3) 0.001(3)
N2 0.069(4) 0.063(4) 0.096(5) -0.005(4) -0.004(4) -0.005(4)
N3 0.057(5) 0.058(4) 0.053(4) 0.003(3) 0.008(3) -0.005(3)
N4 0.095(6) 0.055(4) 0.057(5) -0.005(4) 0.004(5) -0.010(4)
C1 0.097(8) 0.077(7) 0.077(7) 0.003(5) 0.038(6) -0.013(6)
C2 0.078(7) 0.053(5) 0.064(6) 0.007(4) 0.014(5) -0.005(4)
C3 0.056(6) 0.044(5) 0.071(6) -0.001(4) 0.000(4) -0.005(4)
C4 0.054(6) 0.065(6) 0.091(7) -0.011(5) 0.008(5) 0.000(4)
C5 0.076(8) 0.100(9) 0.130(12) -0.020(8) 0.005(7) -0.002(6)
C6 0.055(7) 0.122(11) 0.186(17) -0.029(11) 0.006(9) 0.013(7)
C7 0.074(8) 0.093(8) 0.113(10) 0.002(7) -0.038(7) -0.001(6)
C8 0.083(7) 0.058(6) 0.070(7) -0.008(5) -0.002(5) -0.006(5)
C9 0.144(7) 0.102(5) 0.094(6) -0.001(5) 0.019(6) -0.013(6)
C10 0.159(6) 0.118(5) 0.115(6) -0.015(5) 0.027(5) -0.017(5)
C11 0.145(6) 0.111(5) 0.130(6) -0.020(5) 0.020(5) -0.022(5)
C12 0.120(5) 0.100(5) 0.114(6) -0.013(5) -0.001(5) -0.013(5)
C13 0.114(5) 0.100(5) 0.101(5) -0.011(5) -0.004(5) -0.002(4)
C14 0.094(5) 0.083(5) 0.095(5) -0.004(4) 0.008(4) 0.000(4)
C15 0.071(7) 0.060(6) 0.135(10) 0.005(6) -0.025(6) 0.006(5)
C16 0.069(6) 0.043(5) 0.087(7) -0.004(5) 0.007(5) -0.008(4)
C17 0.059(5) 0.044(5) 0.089(7) -0.002(5) 0.006(5) 0.002(4)
C18 0.091(7) 0.062(6) 0.093(8) -0.003(5) 0.018(6) -0.002(5)
C19 0.095(8) 0.047(6) 0.096(8) 0.018(5) 0.037(6) 0.013(5)
C20 0.094(8) 0.061(7) 0.098(8) 0.011(6) 0.020(6) 0.034(6)
C21 0.066(6) 0.069(7) 0.084(7) 0.002(5) -0.002(5) 0.011(5)
C22 0.063(5) 0.051(5) 0.064(6) 0.012(4) 0.015(4) 0.012(4)
C23 0.070(6) 0.046(5) 0.061(6) -0.011(4) 0.013(5) -0.004(4)
C24 0.069(6) 0.052(5) 0.046(5) -0.003(4) 0.005(4) 0.002(4)
C25 0.069(6) 0.080(7) 0.057(6) -0.012(5) -0.006(5) 0.017(5)
C26 0.051(5) 0.090(7) 0.054(5) -0.008(5) -0.006(4) 0.022(5)
C27 0.064(5) 0.040(4) 0.049(5) -0.004(3) -0.004(4) 0.001(4)
C28 0.079(6) 0.047(5) 0.045(5) -0.007(4) 0.017(4) -0.002(4)
C29 0.057(5) 0.043(4) 0.059(5) 0.003(4) 0.000(4) 0.002(4)
C30 0.061(5) 0.045(5) 0.068(6) -0.002(4) 0.014(4) 0.004(4)
C31 0.066(6) 0.046(5) 0.110(8) -0.010(5) -0.007(5) -0.002(4)
C32 0.072(6) 0.062(6) 0.108(9) -0.017(6) -0.014(6) -0.005(5)
C33 0.092(7) 0.046(5) 0.068(6) -0.005(4) 0.013(5) 0.011(5)
C34 0.078(7) 0.060(7) 0.131(10) 0.001(6) 0.027(7) 0.013(5)
C35 0.056(6) 0.069(7) 0.111(9) 0.003(6) 0.012(5) 0.019(5)
C36 0.095(8) 0.033(5) 0.075(7) 0.012(4) 0.023(6) 0.011(5)

loop_
_atom_type_symbol
_atom_type_description
_atom_type_scat_dispersion_real
_atom_type_scat_dispersion_imag
_atom_type_scat_source
C C 0.0033 0.0016 'International Tables Vol C Tables 4.2.6.8 and 6.1.1.4'
H H 0.0000 0.0000 'International Tables Vol C Tables 4.2.6.8 and 6.1.1.4'
N N 0.0061 0.0033 'International Tables Vol C Tables 4.2.6.8 and 6.1.1.4'
O O 0.0106 0.0060 'International Tables Vol C Tables 4.2.6.8 and 6.1.1.4'
S S 0.1246 0.1234 'International Tables Vol C Tables 4.2.6.8 and 6.1.1.4'
Cd Cd -0.8075 1.2024 'International Tables Vol C Tables 4.2.6.8 and 6.1.1.4'

loop_
_geom_angle_atom_site_label_1
_geom_angle_atom_site_label_2
_geom_angle_atom_site_label_3
_geom_angle
_geom_angle_site_symmetry_1
_geom_angle_site_symmetry_3
N1 Cd1 N3 106.5(2) . 8_556
N1 Cd1 O1 98.0(2) . .
N3 Cd1 O1 85.9(2) 8_556 .
N1 Cd1 O4 153.5(3) . 4
N3 Cd1 O4 87.0(3) 8_556 4
O1 Cd1 O4 105.8(3) . 4
N1 Cd1 O3 99.3(3) . 4
N3 Cd1 O3 112.6(3) 8_556 4
O1 Cd1 O3 149.7(3) . 4
O4 Cd1 O3 54.3(2) 4 4
N1 Cd1 O2 100.0(2) . .
N3 Cd1 O2 135.1(2) 8_556 .
O1 Cd1 O2 54.6(2) . .
O4 Cd1 O2 84.9(2) 4 .
O3 Cd1 O2 97.7(3) 4 .
N1 Cd1 C36 125.6(3) . 4
N3 Cd1 C36 101.1(3) 8_556 4
O1 Cd1 C36 130.4(3) . 4
O4 Cd1 C36 28.0(3) 4 4
O3 Cd1 C36 26.3(3) 4 4
O2 Cd1 C36 91.7(2) . 4
O6 S2 O5 119.5(4) . .
O6 S2 C27 109.6(4) . .
O5 S2 C27 109.0(4) . .
O6 S2 C30 107.2(4) . .
O5 S2 C30 107.2(4) . .
C27 S2 C30 103.0(4) . .
C23 O1 Cd1 95.1(5) . .
C23 O2 Cd1 86.5(5) . .
C36 O3 Cd1 91.8(6) . 4_545
C36 O4 Cd1 90.6(5) . 4_545
C16 N1 C22 106.6(7) . .
C16 N1 Cd1 128.0(6) . .
C22 N1 Cd1 122.9(5) . .
C16 N2 C17 109.1(7) . .
C16 N2 C14 127.6(8) . .
C17 N2 C14 123.0(8) . .
C2 N3 C3 105.0(7) . .
C2 N3 Cd1 132.6(6) . 8_455
C3 N3 Cd1 122.3(6) . 8_455
C2 N4 C8 106.4(8) . .
C2 N4 C9 126.5(10) . .
C8 N4 C9 126.9(9) . .
C2 C1 H1A 109.5 . .
C2 C1 H1B 109.5 . .
H1A C1 H1B 109.5 . .
C2 C1 H1C 109.5 . .
H1A C1 H1C 109.5 . .
H1B C1 H1C 109.5 . .
N3 C2 N4 113.1(8) . .
N3 C2 C1 123.9(9) . .
N4 C2 C1 123.0(9) . .
C8 C3 N3 109.8(8) . .
C8 C3 C4 119.5(8) . .
N3 C3 C4 130.7(8) . .
C5 C4 C3 119.3(10) . .
C5 C4 H4 120.4 . .
C3 C4 H4 120.4 . .
C4 C5 C6 120.5(12) . .
C4 C5 H5 119.7 . .
C6 C5 H5 119.7 . .
C7 C6 C5 120.9(11) . .
C7 C6 H6 119.5 . .
C5 C6 H6 119.5 . .
C8 C7 C6 118.6(12) . .
C8 C7 H7 120.7 . .
C6 C7 H7 120.7 . .
C7 C8 N4 133.2(11) . .
C7 C8 C3 121.2(11) . .
N4 C8 C3 105.6(8) . .
N4 C9 C10 112.6(10) . .
N4 C9 H9A 109.1 . .
C10 C9 H9A 109.1 . .
N4 C9 H9B 109.1 . .
C10 C9 H9B 109.1 . .
H9A C9 H9B 107.8 . .
C11 C10 C9 115.9(12) . .
C11 C10 H10A 108.3 . .
C9 C10 H10A 108.3 . .
C11 C10 H10B 108.3 . .
C9 C10 H10B 108.3 . .
H10A C10 H10B 107.4 . .
C10 C11 C12 120.6(12) . .
C10 C11 H11A 107.2 . .
C12 C11 H11A 107.2 . .
C10 C11 H11B 107.2 . .
C12 C11 H11B 107.2 . .
H11A C11 H11B 106.8 . .
C11 C12 C13 107.9(10) . .
C11 C12 H12A 110.1 . .
C13 C12 H12A 110.1 . .
C11 C12 H12B 110.1 . .
C13 C12 H12B 110.1 . .
H12A C12 H12B 108.4 . .
C14 C13 C12 108.1(11) . .
C14 C13 H13A 110.1 . .
C12 C13 H13A 110.1 . .
C14 C13 H13B 110.1 . .
C12 C13 H13B 110.1 . .
H13A C13 H13B 108.4 . .
C13 C14 N2 109.5(10) . .
C13 C14 H14A 109.8 . .
N2 C14 H14A 109.8 . .
C13 C14 H14B 109.8 . .
N2 C14 H14B 109.8 . .
H14A C14 H14B 108.2 . .
C16 C15 H15A 109.5 . .
C16 C15 H15B 109.5 . .
H15A C15 H15B 109.5 . .
C16 C15 H15C 109.5 . .
H15A C15 H15C 109.5 . .
H15B C15 H15C 109.5 . .
N1 C16 N2 110.7(8) . .
N1 C16 C15 125.9(8) . .
N2 C16 C15 123.3(8) . .
C18 C17 N2 134.2(9) . .
C18 C17 C22 121.0(8) . .
N2 C17 C22 104.8(7) . .
C17 C18 C19 118.7(10) . .
C17 C18 H18 120.6 . .
C19 C18 H18 120.6 . .
C18 C19 C20 119.1(9) . .
C18 C19 H19 120.5 . .
C20 C19 H19 120.5 . .
C21 C20 C19 124.1(9) . .
C21 C20 H20 118.0 . .
C19 C20 H20 118.0 . .
C20 C21 C22 116.9(9) . .
C20 C21 H21 121.5 . .
C22 C21 H21 121.5 . .
N1 C22 C21 131.0(9) . .
N1 C22 C17 108.8(7) . .
C21 C22 C17 120.1(8) . .
O1 C23 O2 123.2(8) . .
O1 C23 C24 116.9(8) . .
O2 C23 C24 119.9(8) . .
C25 C24 C29 118.5(8) . .
C25 C24 C23 120.7(8) . .
C29 C24 C23 120.8(8) . .
C26 C25 C24 122.5(8) . .
C26 C25 H25 118.8 . .
C24 C25 H25 118.8 . .
C25 C26 C27 118.2(8) . .
C25 C26 H26 120.9 . .
C27 C26 H26 120.9 . .
C28 C27 C26 121.3(8) . .
C28 C27 S2 120.0(6) . .
C26 C27 S2 118.3(6) . .
C27 C28 C29 119.3(8) . .
C27 C28 H28 120.3 . .
C29 C28 H28 120.3 . .
C28 C29 C24 120.0(8) . .
C28 C29 H29 120.0 . .
C24 C29 H29 120.0 . .
C35 C30 C31 121.1(8) . .
C35 C30 S2 121.8(7) . .
C31 C30 S2 117.1(6) . .
C30 C31 C32 119.8(8) . .
C30 C31 H31 120.1 . .
C32 C31 H31 120.1 . .
C33 C32 C31 120.9(9) . .
C33 C32 H32 119.6 . .
C31 C32 H32 119.6 . .
C32 C33 C34 118.4(9) . .
C32 C33 C36 120.6(9) . .
C34 C33 C36 121.0(9) . .
C33 C34 C35 119.8(9) . .
C33 C34 H34 120.1 . .
C35 C34 H34 120.1 . .
C30 C35 C34 120.0(9) . .
C30 C35 H35 120.0 . .
C34 C35 H35 120.0 . .
O3 C36 O4 123.3(9) . .
O3 C36 C33 120.6(10) . .
O4 C36 C33 116.0(8) . .
O3 C36 Cd1 61.9(5) . 4_545
O4 C36 Cd1 61.4(5) . 4_545
C33 C36 Cd1 177.5(8) . 4_545

loop_
_geom_bond_atom_site_label_1
_geom_bond_atom_site_label_2
_geom_bond_distance
_geom_bond_site_symmetry_2
Cd1 N1 2.244(7) .
Cd1 N3 2.276(7) 8_556
Cd1 O1 2.304(6) .
Cd1 O4 2.359(7) 4
Cd1 O3 2.370(7) 4
Cd1 O2 2.485(7) .
Cd1 C36 2.686(9) 4
S2 O6 1.439(6) .
S2 O5 1.425(6) .
S2 C27 1.762(8) .
S2 C30 1.784(8) .
O1 C23 1.247(10) .
O2 C23 1.257(10) .
O3 C36 1.190(10) .
O3 Cd1 2.370(7) 4_545
O4 C36 1.261(12) .
O4 Cd1 2.359(7) 4_545
N1 C16 1.326(10) .
N1 C22 1.393(10) .
N2 C16 1.360(11) .
N2 C17 1.374(10) .
N2 C14 1.528(12) .
N3 C2 1.308(11) .
N3 C3 1.387(11) .
N3 Cd1 2.276(7) 8_455
N4 C2 1.363(11) .
N4 C8 1.380(12) .
N4 C9 1.458(13) .
C1 C2 1.498(12) .
C1 H1A 0.9600 .
C1 H1B 0.9600 .
C1 H1C 0.9600 .
C3 C8 1.387(12) .
C3 C4 1.393(13) .
C4 C5 1.346(13) .
C4 H4 0.9300 .
C5 C6 1.401(17) .
C5 H5 0.9300 .
C6 C7 1.358(18) .
C6 H6 0.9300 .
C7 C8 1.371(14) .
C7 H7 0.9300 .
C9 C10 1.520(16) .
C9 H9A 0.9700 .
C9 H9B 0.9700 .
C10 C11 1.444(9) .
C10 H10A 0.9700 .
C10 H10B 0.9700 .
C11 C12 1.498(15) .
C11 H11A 0.9700 .
C11 H11B 0.9700 .
C12 C13 1.621(15) .
C12 H12A 0.9700 .
C12 H12B 0.9700 .
C13 C14 1.391(15) .
C13 H13A 0.9700 .
C13 H13B 0.9700 .
C14 H14A 0.9700 .
C14 H14B 0.9700 .
C15 C16 1.480(12) .
C15 H15A 0.9600 .
C15 H15B 0.9600 .
C15 H15C 0.9600 .
C17 C18 1.375(12) .
C17 C22 1.409(11) .
C18 C19 1.392(13) .
C18 H18 0.9300 .
C19 C20 1.362(13) .
C19 H19 0.9300 .
C20 C21 1.379(13) .
C20 H20 0.9300 .
C21 C22 1.383(11) .
C21 H21 0.9300 .
C23 C24 1.514(12) .
C24 C25 1.378(11) .
C24 C29 1.388(11) .
C25 C26 1.357(12) .
C25 H25 0.9300 .
C26 C27 1.383(11) .
C26 H26 0.9300 .
C27 C28 1.374(11) .
C28 C29 1.385(11) .
C28 H28 0.9300 .
C29 H29 0.9300 .
C30 C35 1.336(11) .
C30 C31 1.370(11) .
C31 C32 1.388(13) .
C31 H31 0.9300 .
C32 C33 1.354(12) .
C32 H32 0.9300 .
C33 C34 1.414(13) .
C33 C36 1.516(12) .
C34 C35 1.392(13) .
C34 H34 0.9300 .
C35 H35 0.9300 .
C36 Cd1 2.686(9) 4_545

loop_
_geom_torsion_atom_site_label_1
_geom_torsion_atom_site_label_2
_geom_torsion_atom_site_label_3
_geom_torsion_atom_site_label_4
_geom_torsion
_geom_torsion_site_symmetry_1
_geom_torsion_site_symmetry_4
N1 Cd1 O1 C23 100.8(6) . .
N3 Cd1 O1 C23 -153.1(6) 8_556 .
O4 Cd1 O1 C23 -67.4(6) 4 .
O3 Cd1 O1 C23 -23.3(8) 4 .
O2 Cd1 O1 C23 4.2(5) . .
C36 Cd1 O1 C23 -52.0(7) 4 .
N1 Cd1 O2 C23 -96.9(5) . .
N3 Cd1 O2 C23 28.8(6) 8_556 .
O1 Cd1 O2 C23 -4.2(5) . .
O4 Cd1 O2 C23 109.3(5) 4 .
O3 Cd1 O2 C23 162.2(5) 4 .
C36 Cd1 O2 C23 136.5(5) 4 .
N3 Cd1 N1 C16 148.2(7) 8_556 .
O1 Cd1 N1 C16 -123.8(7) . .
O4 Cd1 N1 C16 30.1(11) 4 .
O3 Cd1 N1 C16 31.1(8) 4 .
O2 Cd1 N1 C16 -68.5(8) . .
C36 Cd1 N1 C16 30.9(9) 4 .
N3 Cd1 N1 C22 -52.1(7) 8_556 .
O1 Cd1 N1 C22 35.9(7) . .
O4 Cd1 N1 C22 -170.2(6) 4 .
O3 Cd1 N1 C22 -169.2(6) 4 .
O2 Cd1 N1 C22 91.2(6) . .
C36 Cd1 N1 C22 -169.4(6) 4 .
C3 N3 C2 N4 1.2(9) . .
Cd1 N3 C2 N4 -173.9(5) 8_455 .
C3 N3 C2 C1 -178.2(8) . .
Cd1 N3 C2 C1 6.7(13) 8_455 .
C8 N4 C2 N3 -1.2(10) . .
C9 N4 C2 N3 174.3(9) . .
C8 N4 C2 C1 178.2(8) . .
C9 N4 C2 C1 -6.3(14) . .
C2 N3 C3 C8 -0.8(9) . .
Cd1 N3 C3 C8 175.0(5) 8_455 .
C2 N3 C3 C4 177.8(9) . .
Cd1 N3 C3 C4 -6.4(12) 8_455 .
C8 C3 C4 C5 -0.5(14) . .
N3 C3 C4 C5 -179.0(9) . .
C3 C4 C5 C6 1.3(18) . .
C4 C5 C6 C7 -2(2) . .
C5 C6 C7 C8 2(2) . .
C6 C7 C8 N4 177.5(11) . .
C6 C7 C8 C3 -1.4(17) . .
C2 N4 C8 C7 -178.5(11) . .
C9 N4 C8 C7 6.0(18) . .
C2 N4 C8 C3 0.6(10) . .
C9 N4 C8 C3 -174.9(9) . .
N3 C3 C8 C7 179.3(9) . .
C4 C3 C8 C7 0.5(14) . .
N3 C3 C8 N4 0.1(10) . .
C4 C3 C8 N4 -178.7(8) . .
C2 N4 C9 C10 -74.1(14) . .
C8 N4 C9 C10 100.5(13) . .
N4 C9 C10 C11 -59.4(17) . .
C9 C10 C11 C12 173.1(12) . .
C10 C11 C12 C13 139.1(13) . .
C11 C12 C13 C14 -90.9(13) . .
C12 C13 C14 N2 172.9(8) . .
C16 N2 C14 C13 91.6(13) . .
C17 N2 C14 C13 -95.8(12) . .
C22 N1 C16 N2 1.6(10) . .
Cd1 N1 C16 N2 163.9(6) . .
C22 N1 C16 C15 178.3(10) . .
Cd1 N1 C16 C15 -19.4(14) . .
C17 N2 C16 N1 -2.7(11) . .
C14 N2 C16 N1 170.7(9) . .
C17 N2 C16 C15 -179.5(10) . .
C14 N2 C16 C15 -6.1(16) . .
C16 N2 C17 C18 -179.8(11) . .
C14 N2 C17 C18 6.3(18) . .
C16 N2 C17 C22 2.6(10) . .
C14 N2 C17 C22 -171.2(9) . .
N2 C17 C18 C19 -174.5(11) . .
C22 C17 C18 C19 2.8(15) . .
C17 C18 C19 C20 -0.5(15) . .
C18 C19 C20 C21 -1.6(16) . .
C19 C20 C21 C22 1.4(16) . .
C16 N1 C22 C21 -176.0(9) . .
Cd1 N1 C22 C21 20.6(13) . .
C16 N1 C22 C17 0.1(10) . .
Cd1 N1 C22 C17 -163.3(6) . .
C20 C21 C22 N1 176.7(9) . .
C20 C21 C22 C17 0.9(14) . .
C18 C17 C22 N1 -179.6(9) . .
N2 C17 C22 N1 -1.7(10) . .
C18 C17 C22 C21 -3.0(14) . .
N2 C17 C22 C21 174.9(8) . .
Cd1 O1 C23 O2 -8.2(9) . .
Cd1 O1 C23 C24 170.5(6) . .
Cd1 O2 C23 O1 7.6(8) . .
Cd1 O2 C23 C24 -171.0(7) . .
O1 C23 C24 C25 -14.7(12) . .
O2 C23 C24 C25 164.0(8) . .
O1 C23 C24 C29 165.7(8) . .
O2 C23 C24 C29 -15.6(12) . .
C29 C24 C25 C26 -3.6(14) . .
C23 C24 C25 C26 176.8(8) . .
C24 C25 C26 C27 2.6(14) . .
C25 C26 C27 C28 -2.1(13) . .
C25 C26 C27 S2 -175.3(7) . .
O6 S2 C27 C28 145.5(7) . .
O5 S2 C27 C28 13.0(8) . .
C30 S2 C27 C28 -100.7(7) . .
O6 S2 C27 C26 -41.3(8) . .
O5 S2 C27 C26 -173.8(7) . .
C30 S2 C27 C26 72.6(7) . .
C26 C27 C28 C29 2.7(12) . .
S2 C27 C28 C29 175.8(6) . .
C27 C28 C29 C24 -3.7(11) . .
C25 C24 C29 C28 4.1(12) . .
C23 C24 C29 C28 -176.3(7) . .
O6 S2 C30 C35 -9.8(9) . .
O5 S2 C30 C35 119.7(8) . .
C27 S2 C30 C35 -125.4(8) . .
O6 S2 C30 C31 170.7(7) . .
O5 S2 C30 C31 -59.8(8) . .
C27 S2 C30 C31 55.1(8) . .
C35 C30 C31 C32 -2.5(15) . .
S2 C30 C31 C32 176.9(8) . .
C30 C31 C32 C33 0.6(16) . .
C31 C32 C33 C34 1.3(16) . .
C31 C32 C33 C36 -178.1(9) . .
C32 C33 C34 C35 -1.4(15) . .
C36 C33 C34 C35 178.0(9) . .
C31 C30 C35 C34 2.4(15) . .
S2 C30 C35 C34 -177.1(8) . .
C33 C34 C35 C30 -0.4(16) . .
Cd1 O3 C36 O4 0.3(11) 4_545 .
Cd1 O3 C36 C33 179.9(8) 4_545 .
Cd1 O4 C36 O3 -0.3(11) 4_545 .
Cd1 O4 C36 C33 -179.9(7) 4_545 .
C32 C33 C36 O3 167.1(11) . .
C34 C33 C36 O3 -12.3(15) . .
C32 C33 C36 O4 -13.3(14) . .
C34 C33 C36 O4 167.3(10) . .
C32 C33 C36 Cd1 -15(15) . 4_545
C34 C33 C36 Cd1 166(14) . 4_545
